data_1536214
loop_
_publ_author_name
'Wang, X.'
'Liu, L.'
'Huang, J.'
'Jacobson, A.J.'

_publ_section_title
;
 Synthesis, structure and properties of Cs H Si3 O7, a layered silicate
 with a chiral structure
;
_journal_name_full 'Journal of Solid State Chemistry'
_journal_page_first 2499
_journal_page_last 2505
_journal_volume 177
_journal_year 2004
_chemical_formula_sum 'Cs H O7 Si3'
_chemical_name_systematic 'Cs (H Si3 O7)'
_space_group_IT_number 19
_symmetry_space_group_name_Hall 'P 2ac 2ab'
_symmetry_space_group_name_H-M 'P 21 21 21'
_cell_angle_alpha 90
_cell_angle_beta 90
_cell_angle_gamma 90
_cell_formula_units_Z 4
_cell_length_a 4.9115
_cell_length_b 10.3167
_cell_length_c 14.1073
_cell_volume 714.824
_citation_journal_id_ASTM JSSCBI
_cod_data_source_file Wang_JSSCBI_2004_1394.cif
_cod_data_source_block H1Cs1O7Si3
_cod_original_cell_volume 714.8235
_cod_original_formula_sum 'H1 Cs1 O7 Si3'
_cod_database_code 1536214

loop_
_symmetry_equiv_pos_as_xyz
x,y,z
-x+1/2,-y,z+1/2
x+1/2,-y+1/2,-z
-x,y+1/2,-z+1/2

loop_
_atom_site_label
_atom_site_type_symbol
_atom_site_fract_x
_atom_site_fract_y
_atom_site_fract_z
_atom_site_occupancy
_atom_site_U_iso_or_equiv
O6 O-2 0.4018 0.3837 0.7121 1 0.0
O1 O-2 0.0529 -0.1961 1.086 1 0.0
O4 O-2 0.2079 -0.11 0.9179 1 0.0
Si1 Si+4 -0.3923 0.29446 0.94359 1 0.0
Si3 Si+4 0.5221 -0.14884 0.893 1 0.0
O5 O-2 0.1018 0.0479 1.0614 1 0.0
H1 H+1 0.468 0.297 0.802 1 0.0
O3 O-2 -0.0855 0.2507 0.9695 1 0.0
Si2 Si+4 0.0172 -0.08293 1.00894 1 0.0
O7 O-2 0.5236 0.2366 0.8431 1 0.0
O2 O-2 -0.2916 -0.0745 0.9716 1 0.0
Cs1 Cs+1 0.03079 0.08482 0.7471 1 0.0
